data_4024732
loop_
_publ_author_name
'Krishnan Damodaran'
'Simon D. Nielsen'
'Steven J. Geib'
'Wei Zhang'
'Yimin Lu'
'Dennis P. Curran'

_publ_section_title
;
Aryl-Csp3 Bond Rotation Barriers of 2-Aryl
Perhydropyrrolo[3,4-c]pyrrole-1,3-diones
;
_journal_name_full 'Journal of Organic Chemistry'
_journal_page_first 5481
_journal_page_last 5485
_journal_paper_doi 10.1021/jo901123c
_journal_volume 74
_journal_year 2009
_chemical_formula_sum 'C30 H26 Cl F17 N2 O6'
_chemical_formula_weight 868.98
_chemical_name_systematic
; 
? 
;
_space_group_IT_number 14
_symmetry_cell_setting monoclinic
_symmetry_space_group_name_Hall '-P 2ybc'
_symmetry_space_group_name_H-M 'P 1 21/c 1'
_atom_sites_solution_hydrogens geom
_atom_sites_solution_primary direct
_atom_sites_solution_secondary difmap
_audit_creation_method SHELXL-97
_cell_angle_alpha 90.00
_cell_angle_beta 108.6860(10)
_cell_angle_gamma 90.00
_cell_formula_units_Z 4
_cell_length_a 20.7647(12)
_cell_length_b 9.8833(6)
_cell_length_c 17.6665(10)
_cell_measurement_reflns_used 5235
_cell_measurement_temperature 150(2)
_cell_measurement_theta_max 25.52
_cell_measurement_theta_min 2.31
_cell_volume 3434.5(3)
_computing_cell_refinement 'Bruker SMART'
_computing_data_collection 'Bruker SMART'
_computing_data_reduction 'Bruker SAINT'
_computing_molecular_graphics 'Bruker SHELXTL'
_computing_publication_material 'Bruker SHELXTL'
_computing_structure_refinement 'SHELXL-97 (Sheldrick, 1997)'
_computing_structure_solution 'SHELXS-97 (Sheldrick, 1990)'
_diffrn_ambient_temperature 150(2)
_diffrn_measured_fraction_theta_full 0.968
_diffrn_measured_fraction_theta_max 0.968
_diffrn_measurement_device_type 'CCD area detector'
_diffrn_measurement_method 'phi and omega scans'
_diffrn_radiation_monochromator graphite
_diffrn_radiation_source 'fine-focus sealed tube'
_diffrn_radiation_type MoK\a
_diffrn_radiation_wavelength 0.71073
_diffrn_reflns_av_R_equivalents 0.0596
_diffrn_reflns_av_sigmaI/netI 0.0908
_diffrn_reflns_limit_h_max 31
_diffrn_reflns_limit_h_min -30
_diffrn_reflns_limit_k_max 14
_diffrn_reflns_limit_k_min -14
_diffrn_reflns_limit_l_max 26
_diffrn_reflns_limit_l_min -26
_diffrn_reflns_number 43909
_diffrn_reflns_theta_full 32.64
_diffrn_reflns_theta_max 32.64
_diffrn_reflns_theta_min 2.07
_exptl_absorpt_coefficient_mu 0.250
_exptl_absorpt_correction_T_max 0.9540
_exptl_absorpt_correction_T_min 0.9242
_exptl_absorpt_correction_type multi-scan
_exptl_absorpt_process_details 'Bruker Sadabs'
_exptl_crystal_colour colorless
_exptl_crystal_density_diffrn 1.681
_exptl_crystal_density_method 'not measured'
_exptl_crystal_description block
_exptl_crystal_F_000 1752
_exptl_crystal_size_max 0.32
_exptl_crystal_size_mid 0.25
_exptl_crystal_size_min 0.19
_refine_diff_density_max 0.954
_refine_diff_density_min -0.415
_refine_diff_density_rms 0.090
_refine_ls_extinction_method none
_refine_ls_goodness_of_fit_ref 0.973
_refine_ls_hydrogen_treatment constr
_refine_ls_matrix_type full
_refine_ls_number_parameters 505
_refine_ls_number_reflns 12162
_refine_ls_number_restraints 0
_refine_ls_restrained_S_all 0.973
_refine_ls_R_factor_all 0.1256
_refine_ls_R_factor_gt 0.0643
_refine_ls_shift/su_max 0.000
_refine_ls_shift/su_mean 0.000
_refine_ls_structure_factor_coef Fsqd
_refine_ls_weighting_details 'calc w=1/[\s^2^(Fo^2^)+(0.0780P)^2^+0.0000P] where P=(Fo^2^+2Fc^2^)/3'
_refine_ls_weighting_scheme calc
_refine_ls_wR_factor_gt 0.1630
_refine_ls_wR_factor_ref 0.1825
_reflns_number_gt 5808
_reflns_number_total 12162
_reflns_threshold_expression >2sigma(I)
_cod_data_source_file jo901123c_si_002.cif
_cod_data_source_block simon2
_cod_depositor_comments
;
The following automatic conversions were performed:
'_symmetry_cell_setting' value 'Monoclinic' changed to 'monoclinic'
according to '/home/saulius/struct/CIF-dictionaries/cif_core.dic'
dictionary named 'cif_core.dic' version 2.4.1 from 2010-06-29.

Automatic conversion script
Id: cif_fix_enum 1527 2010-12-29 10:47:43Z saulius 
;
_cod_original_sg_symbol_H-M P2(1)/c
_cod_database_code 4024732

loop_
_symmetry_equiv_pos_as_xyz
'x, y, z'
'-x, y+1/2, -z+1/2'
'-x, -y, -z'
'x, -y-1/2, z-1/2'

loop_
_atom_site_label
_atom_site_type_symbol
_atom_site_fract_x
_atom_site_fract_y
_atom_site_fract_z
_atom_site_U_iso_or_equiv
_atom_site_adp_type
_atom_site_occupancy
_atom_site_symmetry_multiplicity
_atom_site_calc_flag
_atom_site_refinement_flags
_atom_site_disorder_assembly
_atom_site_disorder_group
Cl Cl 0.43173(4) 0.49148(7) 0.04644(4) 0.04157(19) Uani 1 1 d . . .
F1 F 0.18822(7) 0.70300(16) 0.11977(9) 0.0371(4) Uani 1 1 d . . .
F2 F 0.22856(9) 0.89068(15) 0.08988(10) 0.0502(5) Uani 1 1 d . . .
F3 F 0.25479(9) 0.56619(16) 0.02692(9) 0.0443(4) Uani 1 1 d . . .
F4 F 0.27853(8) 0.7638(2) -0.01230(10) 0.0526(5) Uani 1 1 d . . .
F5 F 0.12588(9) 0.6024(2) -0.02719(10) 0.0589(5) Uani 1 1 d . . .
F6 F 0.13365(9) 0.8176(2) -0.04059(11) 0.0614(6) Uani 1 1 d . . .
F7 F 0.20493(9) 0.58366(19) -0.13671(10) 0.0518(5) Uani 1 1 d . . .
F8 F 0.17924(9) 0.79528(19) -0.16027(11) 0.0553(5) Uani 1 1 d . . .
F9 F 0.07731(10) 0.50843(18) -0.17899(11) 0.0551(5) Uani 1 1 d . . .
F10 F 0.04316(8) 0.71611(19) -0.17149(10) 0.0501(5) Uani 1 1 d . . .
F11 F 0.13214(9) 0.6110(2) -0.29599(11) 0.0583(5) Uani 1 1 d . . .
F12 F 0.07427(10) 0.79398(18) -0.29472(11) 0.0605(5) Uani 1 1 d . . .
F13 F 0.02785(11) 0.4618(2) -0.34742(13) 0.0691(6) Uani 1 1 d . . .
F14 F -0.03672(9) 0.5933(2) -0.30398(11) 0.0678(6) Uani 1 1 d . . .
F15 F -0.06215(10) 0.5779(2) -0.46556(11) 0.0603(5) Uani 1 1 d . . .
F16 F 0.03373(10) 0.6732(2) -0.45158(12) 0.0674(6) Uani 1 1 d . . .
F17 F -0.04221(11) 0.7756(2) -0.41423(12) 0.0687(6) Uani 1 1 d . . .
O1 O 0.36666(10) 0.48516(18) 0.44991(11) 0.0344(4) Uani 1 1 d . . .
O2 O 0.32021(9) 0.05868(18) 0.35047(10) 0.0327(4) Uani 1 1 d . . .
O3 O 0.49325(9) 0.65584(17) 0.40328(10) 0.0331(4) Uani 1 1 d . . .
O4 O 0.39108(8) 0.62024(16) 0.31085(10) 0.0258(4) Uani 1 1 d . . .
O5 O 0.10818(9) 0.30521(19) 0.09377(12) 0.0395(5) Uani 1 1 d . . .
O6 O 0.47670(8) 0.56004(17) 0.21454(10) 0.0291(4) Uani 1 1 d . . .
N1 N 0.33336(10) 0.2673(2) 0.41055(12) 0.0258(4) Uani 1 1 d . . .
N2 N 0.43060(9) 0.38832(18) 0.26328(11) 0.0204(4) Uani 1 1 d . . .
C1 C 0.46584(11) 0.4321(2) 0.34676(13) 0.0218(5) Uani 1 1 d . . .
C2 C 0.43614(11) 0.3365(2) 0.39573(13) 0.0222(5) Uani 1 1 d . . .
H2A H 0.4738 0.3085 0.4446 0.027 Uiso 1 1 calc R . .
C3 C 0.37571(12) 0.3786(2) 0.42115(14) 0.0255(5) Uani 1 1 d . . .
C4 C 0.35002(12) 0.1643(2) 0.36685(13) 0.0250(5) Uani 1 1 d . . .
C5 C 0.41089(11) 0.2108(2) 0.34444(13) 0.0215(5) Uani 1 1 d . . .
H5A H 0.4468 0.1393 0.3565 0.026 Uiso 1 1 calc R . .
C6 C 0.39214(11) 0.2594(2) 0.25546(13) 0.0203(4) Uani 1 1 d . . .
H6A H 0.4106 0.1931 0.2249 0.024 Uiso 1 1 calc R . .
C7 C 0.45247(12) 0.5814(2) 0.35775(14) 0.0254(5) Uani 1 1 d . . .
C8 C 0.37454(13) 0.7631(2) 0.30992(16) 0.0326(6) Uani 1 1 d . . .
H8A H 0.4095 0.8183 0.2973 0.039 Uiso 1 1 calc R . .
H8B H 0.3719 0.7916 0.3626 0.039 Uiso 1 1 calc R . .
C9 C 0.30636(13) 0.7800(3) 0.24601(15) 0.0321(6) Uani 1 1 d . . .
H9A H 0.2933 0.8767 0.2423 0.039 Uiso 1 1 calc R . .
H9B H 0.2716 0.7283 0.2614 0.039 Uiso 1 1 calc R . .
C10 C 0.30740(12) 0.7310(3) 0.16360(15) 0.0304(5) Uani 1 1 d . . .
H10A H 0.3440 0.7787 0.1496 0.036 Uiso 1 1 calc R . .
H10B H 0.3177 0.6330 0.1663 0.036 Uiso 1 1 calc R . .
C11 C 0.24070(12) 0.7560(2) 0.09962(15) 0.0281(5) Uani 1 1 d . . .
C12 C 0.23578(12) 0.6982(3) 0.01673(16) 0.0301(5) Uani 1 1 d . . .
C13 C 0.16400(13) 0.7028(3) -0.04579(16) 0.0342(6) Uani 1 1 d . . .
C14 C 0.16024(13) 0.6770(3) -0.13319(16) 0.0359(6) Uani 1 1 d . . .
C15 C 0.08950(14) 0.6415(3) -0.19008(17) 0.0373(6) Uani 1 1 d . . .
C16 C 0.07808(14) 0.6606(3) -0.27963(17) 0.0404(7) Uani 1 1 d . . .
C17 C 0.01401(16) 0.5919(3) -0.33704(18) 0.0446(7) Uani 1 1 d . . .
C18 C -0.01527(16) 0.6564(3) -0.41905(19) 0.0468(7) Uani 1 1 d . . .
C19 C 0.54237(12) 0.4049(3) 0.36891(15) 0.0294(5) Uani 1 1 d . . .
H19A H 0.5620 0.4651 0.3380 0.044 Uiso 1 1 calc R . .
H19B H 0.5498 0.3106 0.3568 0.044 Uiso 1 1 calc R . .
H19C H 0.5642 0.4217 0.4261 0.044 Uiso 1 1 calc R . .
C20 C 0.27663(13) 0.2583(3) 0.44249(16) 0.0363(6) Uani 1 1 d . . .
H20A H 0.2876 0.3130 0.4919 0.044 Uiso 1 1 calc R . .
H20B H 0.2717 0.1630 0.4571 0.044 Uiso 1 1 calc R . .
C21 C 0.21008(16) 0.3058(4) 0.3856(2) 0.0695(12) Uani 1 1 d . . .
H21A H 0.1746 0.2971 0.4108 0.104 Uiso 1 1 calc R . .
H21B H 0.1981 0.2506 0.3369 0.104 Uiso 1 1 calc R . .
H21C H 0.2141 0.4008 0.3718 0.104 Uiso 1 1 calc R . .
C22 C 0.28062(12) 0.1796(2) 0.15909(14) 0.0262(5) Uani 1 1 d . . .
H22A H 0.3044 0.1033 0.1488 0.031 Uiso 1 1 calc R . .
C23 C 0.21169(13) 0.1908(3) 0.12037(16) 0.0321(6) Uani 1 1 d . . .
H23A H 0.1885 0.1227 0.0838 0.038 Uiso 1 1 calc R . .
C24 C 0.17610(12) 0.3015(3) 0.13477(15) 0.0279(5) Uani 1 1 d . . .
C25 C 0.21066(12) 0.4009(2) 0.18919(14) 0.0261(5) Uani 1 1 d . . .
H25A H 0.1869 0.4766 0.2002 0.031 Uiso 1 1 calc R . .
C26 C 0.28008(12) 0.3871(2) 0.22675(14) 0.0237(5) Uani 1 1 d . . .
H26A H 0.3036 0.4551 0.2632 0.028 Uiso 1 1 calc R . .
C27 C 0.31623(11) 0.2776(2) 0.21284(13) 0.0201(4) Uani 1 1 d . . .
C28 C 0.07089(13) 0.4192(3) 0.10557(19) 0.0424(7) Uani 1 1 d . . .
H28A H 0.0231 0.4097 0.0728 0.064 Uiso 1 1 calc R . .
H28B H 0.0897 0.5016 0.0900 0.064 Uiso 1 1 calc R . .
H28C H 0.0741 0.4250 0.1620 0.064 Uiso 1 1 calc R . .
C29 C 0.44265(11) 0.4567(2) 0.20305(14) 0.0229(5) Uani 1 1 d . . .
C30 C 0.41029(12) 0.3970(2) 0.11960(14) 0.0258(5) Uani 1 1 d . . .
H30A H 0.3603 0.3957 0.1067 0.031 Uiso 1 1 calc R . .
H30B H 0.4259 0.3024 0.1189 0.031 Uiso 1 1 calc R . .

loop_
_atom_site_aniso_label
_atom_site_aniso_U_11
_atom_site_aniso_U_22
_atom_site_aniso_U_33
_atom_site_aniso_U_23
_atom_site_aniso_U_13
_atom_site_aniso_U_12
Cl 0.0518(4) 0.0497(4) 0.0232(3) 0.0016(3) 0.0120(3) -0.0173(3)
F1 0.0263(8) 0.0500(10) 0.0362(8) -0.0057(7) 0.0118(7) 0.0003(7)
F2 0.0635(11) 0.0229(8) 0.0491(10) -0.0024(7) -0.0030(9) 0.0065(8)
F3 0.0504(10) 0.0385(9) 0.0370(9) -0.0064(7) 0.0040(8) 0.0191(8)
F4 0.0362(9) 0.0813(14) 0.0438(10) 0.0023(9) 0.0177(8) -0.0170(9)
F5 0.0431(10) 0.0955(15) 0.0368(10) 0.0041(10) 0.0109(8) -0.0255(10)
F6 0.0496(11) 0.0791(14) 0.0443(10) -0.0152(10) -0.0008(9) 0.0323(10)
F7 0.0419(10) 0.0716(13) 0.0397(10) -0.0068(8) 0.0100(8) 0.0236(9)
F8 0.0524(11) 0.0634(12) 0.0475(11) 0.0105(9) 0.0121(9) -0.0192(9)
F9 0.0659(12) 0.0487(11) 0.0472(11) 0.0102(8) 0.0131(9) -0.0154(9)
F10 0.0301(8) 0.0768(13) 0.0407(10) -0.0032(9) 0.0075(7) 0.0129(8)
F11 0.0423(10) 0.0941(15) 0.0430(10) -0.0052(10) 0.0200(9) -0.0024(10)
F12 0.0761(14) 0.0455(11) 0.0494(11) 0.0110(9) 0.0054(10) -0.0106(10)
F13 0.0769(15) 0.0443(12) 0.0726(14) 0.0088(10) 0.0050(12) -0.0041(10)
F14 0.0454(11) 0.1161(18) 0.0440(11) 0.0067(11) 0.0171(9) -0.0170(11)
F15 0.0569(12) 0.0674(13) 0.0439(11) 0.0023(9) -0.0016(9) -0.0120(10)
F16 0.0656(13) 0.0919(16) 0.0498(12) 0.0067(11) 0.0255(11) -0.0082(12)
F17 0.0739(14) 0.0663(14) 0.0542(12) -0.0008(10) 0.0042(11) 0.0175(11)
O1 0.0437(11) 0.0304(10) 0.0312(10) -0.0066(8) 0.0148(9) 0.0051(8)
O2 0.0395(10) 0.0281(10) 0.0306(10) -0.0009(8) 0.0113(8) -0.0095(8)
O3 0.0338(10) 0.0272(9) 0.0306(9) -0.0061(8) -0.0003(8) -0.0060(8)
O4 0.0245(8) 0.0217(8) 0.0276(9) -0.0048(7) 0.0033(7) 0.0001(7)
O5 0.0209(9) 0.0392(11) 0.0479(12) -0.0066(9) -0.0037(8) 0.0020(8)
O6 0.0279(9) 0.0303(9) 0.0288(9) -0.0021(7) 0.0088(7) -0.0091(7)
N1 0.0300(11) 0.0273(11) 0.0224(10) 0.0005(8) 0.0116(8) 0.0007(9)
N2 0.0192(9) 0.0216(10) 0.0191(9) -0.0036(7) 0.0044(7) -0.0045(7)
C1 0.0186(11) 0.0243(12) 0.0197(11) -0.0042(9) 0.0023(9) -0.0020(9)
C2 0.0227(11) 0.0245(12) 0.0162(10) -0.0007(9) 0.0014(9) 0.0007(9)
C3 0.0306(13) 0.0274(13) 0.0174(11) 0.0014(9) 0.0062(9) 0.0025(10)
C4 0.0276(12) 0.0275(13) 0.0187(11) 0.0046(9) 0.0057(9) 0.0036(10)
C5 0.0220(11) 0.0208(11) 0.0195(11) 0.0000(9) 0.0037(9) 0.0024(9)
C6 0.0206(11) 0.0191(11) 0.0198(11) -0.0017(8) 0.0046(9) -0.0011(8)
C7 0.0264(12) 0.0277(13) 0.0215(11) -0.0005(9) 0.0068(10) -0.0026(10)
C8 0.0375(14) 0.0217(12) 0.0337(14) -0.0058(10) 0.0045(11) 0.0033(11)
C9 0.0341(14) 0.0258(13) 0.0324(14) -0.0046(10) 0.0050(11) 0.0054(11)
C10 0.0253(12) 0.0324(14) 0.0330(14) -0.0009(11) 0.0087(11) 0.0000(10)
C11 0.0278(13) 0.0215(12) 0.0344(14) -0.0002(10) 0.0089(11) 0.0026(10)
C12 0.0226(12) 0.0321(14) 0.0349(14) 0.0014(11) 0.0082(11) 0.0013(10)
C13 0.0302(14) 0.0380(15) 0.0340(14) 0.0020(12) 0.0099(11) 0.0056(12)
C14 0.0274(13) 0.0468(17) 0.0351(15) -0.0007(12) 0.0122(12) 0.0006(12)
C15 0.0360(15) 0.0413(16) 0.0333(15) 0.0030(12) 0.0092(12) 0.0006(12)
C16 0.0347(15) 0.0485(18) 0.0391(16) 0.0057(13) 0.0131(13) -0.0014(13)
C17 0.0441(17) 0.0522(19) 0.0353(16) 0.0033(14) 0.0097(14) -0.0078(14)
C18 0.0479(18) 0.052(2) 0.0416(17) -0.0019(14) 0.0155(15) -0.0014(15)
C19 0.0210(12) 0.0323(14) 0.0299(13) -0.0038(10) 0.0010(10) -0.0015(10)
C20 0.0357(15) 0.0458(17) 0.0339(14) 0.0042(12) 0.0203(12) 0.0013(12)
C21 0.0380(18) 0.117(3) 0.062(2) 0.029(2) 0.0275(17) 0.023(2)
C22 0.0265(12) 0.0218(12) 0.0270(12) -0.0035(9) 0.0041(10) -0.0008(9)
C23 0.0270(13) 0.0296(14) 0.0327(14) -0.0087(11) -0.0001(11) -0.0029(10)
C24 0.0199(11) 0.0308(13) 0.0282(13) 0.0011(10) 0.0013(10) -0.0030(10)
C25 0.0231(12) 0.0250(12) 0.0293(13) 0.0006(10) 0.0072(10) 0.0019(9)
C26 0.0243(12) 0.0222(12) 0.0236(11) -0.0042(9) 0.0060(9) -0.0041(9)
C27 0.0199(11) 0.0216(11) 0.0173(10) 0.0010(8) 0.0040(8) -0.0015(9)
C28 0.0200(13) 0.0526(19) 0.0500(18) 0.0002(14) 0.0045(12) 0.0053(12)
C29 0.0183(11) 0.0268(12) 0.0234(11) -0.0007(9) 0.0062(9) 0.0007(9)
C30 0.0257(12) 0.0297(13) 0.0233(12) -0.0015(10) 0.0096(10) -0.0029(10)

loop_
_atom_type_symbol
_atom_type_description
_atom_type_scat_dispersion_real
_atom_type_scat_dispersion_imag
_atom_type_scat_source
C C 0.0033 0.0016 'International Tables Vol C Tables 4.2.6.8 and 6.1.1.4'
H H 0.0000 0.0000 'International Tables Vol C Tables 4.2.6.8 and 6.1.1.4'
N N 0.0061 0.0033 'International Tables Vol C Tables 4.2.6.8 and 6.1.1.4'
O O 0.0106 0.0060 'International Tables Vol C Tables 4.2.6.8 and 6.1.1.4'
F F 0.0171 0.0103 'International Tables Vol C Tables 4.2.6.8 and 6.1.1.4'
Cl Cl 0.1484 0.1585 'International Tables Vol C Tables 4.2.6.8 and 6.1.1.4'

loop_
_geom_angle_atom_site_label_1
_geom_angle_atom_site_label_2
_geom_angle_atom_site_label_3
_geom_angle
_geom_angle_site_symmetry_1
_geom_angle_site_symmetry_3
_geom_angle_publ_flag
C7 O4 C8 117.52(18) . . ?
C24 O5 C28 117.6(2) . . ?
C3 N1 C4 113.44(19) . . ?
C3 N1 C20 123.5(2) . . ?
C4 N1 C20 123.1(2) . . ?
C29 N2 C1 118.70(18) . . ?
C29 N2 C6 125.84(18) . . ?
C1 N2 C6 114.90(17) . . ?
N2 C1 C7 110.87(18) . . ?
N2 C1 C19 110.06(19) . . ?
C7 C1 C19 110.66(19) . . ?
N2 C1 C2 102.76(17) . . ?
C7 C1 C2 113.64(19) . . ?
C19 C1 C2 108.57(19) . . ?
C3 C2 C5 103.83(18) . . ?
C3 C2 C1 121.05(19) . . ?
C5 C2 C1 106.80(18) . . ?
C3 C2 H2A 108.2 . . ?
C5 C2 H2A 108.2 . . ?
C1 C2 H2A 108.2 . . ?
O1 C3 N1 124.9(2) . . ?
O1 C3 C2 128.0(2) . . ?
N1 C3 C2 106.95(19) . . ?
O2 C4 N1 124.8(2) . . ?
O2 C4 C5 127.7(2) . . ?
N1 C4 C5 107.5(2) . . ?
C4 C5 C2 104.39(18) . . ?
C4 C5 C6 113.30(18) . . ?
C2 C5 C6 105.89(17) . . ?
C4 C5 H5A 111.0 . . ?
C2 C5 H5A 111.0 . . ?
C6 C5 H5A 111.0 . . ?
N2 C6 C27 112.62(17) . . ?
N2 C6 C5 102.45(16) . . ?
C27 C6 C5 114.61(18) . . ?
N2 C6 H6A 109.0 . . ?
C27 C6 H6A 109.0 . . ?
C5 C6 H6A 109.0 . . ?
O3 C7 O4 124.3(2) . . ?
O3 C7 C1 123.7(2) . . ?
O4 C7 C1 112.06(19) . . ?
O4 C8 C9 106.16(19) . . ?
O4 C8 H8A 110.5 . . ?
C9 C8 H8A 110.5 . . ?
O4 C8 H8B 110.5 . . ?
C9 C8 H8B 110.5 . . ?
H8A C8 H8B 108.7 . . ?
C8 C9 C10 112.2(2) . . ?
C8 C9 H9A 109.2 . . ?
C10 C9 H9A 109.2 . . ?
C8 C9 H9B 109.2 . . ?
C10 C9 H9B 109.2 . . ?
H9A C9 H9B 107.9 . . ?
C11 C10 C9 111.8(2) . . ?
C11 C10 H10A 109.3 . . ?
C9 C10 H10A 109.3 . . ?
C11 C10 H10B 109.3 . . ?
C9 C10 H10B 109.3 . . ?
H10A C10 H10B 107.9 . . ?
F2 C11 F1 106.3(2) . . ?
F2 C11 C10 110.3(2) . . ?
F1 C11 C10 111.3(2) . . ?
F2 C11 C12 106.9(2) . . ?
F1 C11 C12 106.93(19) . . ?
C10 C11 C12 114.7(2) . . ?
F4 C12 F3 108.6(2) . . ?
F4 C12 C11 109.6(2) . . ?
F3 C12 C11 107.6(2) . . ?
F4 C12 C13 108.7(2) . . ?
F3 C12 C13 107.2(2) . . ?
C11 C12 C13 115.0(2) . . ?
F6 C13 F5 106.3(2) . . ?
F6 C13 C14 109.9(2) . . ?
F5 C13 C14 105.8(2) . . ?
F6 C13 C12 110.5(2) . . ?
F5 C13 C12 107.8(2) . . ?
C14 C13 C12 116.0(2) . . ?
F7 C14 F8 107.1(2) . . ?
F7 C14 C15 110.4(2) . . ?
F8 C14 C15 106.9(2) . . ?
F7 C14 C13 110.5(2) . . ?
F8 C14 C13 106.4(2) . . ?
C15 C14 C13 115.2(2) . . ?
F10 C15 F9 108.4(2) . . ?
F10 C15 C14 109.1(2) . . ?
F9 C15 C14 108.1(2) . . ?
F10 C15 C16 107.5(2) . . ?
F9 C15 C16 107.0(2) . . ?
C14 C15 C16 116.6(2) . . ?
F11 C16 F12 108.5(2) . . ?
F11 C16 C15 108.3(2) . . ?
F12 C16 C15 107.8(2) . . ?
F11 C16 C17 107.6(2) . . ?
F12 C16 C17 108.5(2) . . ?
C15 C16 C17 116.0(2) . . ?
F13 C17 F14 107.3(3) . . ?
F13 C17 C18 108.0(3) . . ?
F14 C17 C18 106.1(3) . . ?
F13 C17 C16 109.5(3) . . ?
F14 C17 C16 109.6(2) . . ?
C18 C17 C16 116.0(3) . . ?
F15 C18 F17 109.0(3) . . ?
F15 C18 F16 108.7(3) . . ?
F17 C18 F16 108.4(3) . . ?
F15 C18 C17 109.9(3) . . ?
F17 C18 C17 111.2(3) . . ?
F16 C18 C17 109.7(3) . . ?
C1 C19 H19A 109.5 . . ?
C1 C19 H19B 109.5 . . ?
H19A C19 H19B 109.5 . . ?
C1 C19 H19C 109.5 . . ?
H19A C19 H19C 109.5 . . ?
H19B C19 H19C 109.5 . . ?
N1 C20 C21 113.9(2) . . ?
N1 C20 H20A 108.8 . . ?
C21 C20 H20A 108.8 . . ?
N1 C20 H20B 108.8 . . ?
C21 C20 H20B 108.8 . . ?
H20A C20 H20B 107.7 . . ?
C20 C21 H21A 109.5 . . ?
C20 C21 H21B 109.5 . . ?
H21A C21 H21B 109.5 . . ?
C20 C21 H21C 109.5 . . ?
H21A C21 H21C 109.5 . . ?
H21B C21 H21C 109.5 . . ?
C23 C22 C27 121.6(2) . . ?
C23 C22 H22A 119.2 . . ?
C27 C22 H22A 119.2 . . ?
C22 C23 C24 120.0(2) . . ?
C22 C23 H23A 120.0 . . ?
C24 C23 H23A 120.0 . . ?
O5 C24 C23 116.4(2) . . ?
O5 C24 C25 124.1(2) . . ?
C23 C24 C25 119.5(2) . . ?
C26 C25 C24 119.0(2) . . ?
C26 C25 H25A 120.5 . . ?
C24 C25 H25A 120.5 . . ?
C27 C26 C25 122.1(2) . . ?
C27 C26 H26A 118.9 . . ?
C25 C26 H26A 118.9 . . ?
C26 C27 C22 117.8(2) . . ?
C26 C27 C6 122.59(19) . . ?
C22 C27 C6 119.6(2) . . ?
O5 C28 H28A 109.5 . . ?
O5 C28 H28B 109.5 . . ?
H28A C28 H28B 109.5 . . ?
O5 C28 H28C 109.5 . . ?
H28A C28 H28C 109.5 . . ?
H28B C28 H28C 109.5 . . ?
O6 C29 N2 122.1(2) . . ?
O6 C29 C30 122.3(2) . . ?
N2 C29 C30 115.6(2) . . ?
C29 C30 Cl 111.47(16) . . ?
C29 C30 H30A 109.3 . . ?
Cl C30 H30A 109.3 . . ?
C29 C30 H30B 109.3 . . ?
Cl C30 H30B 109.3 . . ?
H30A C30 H30B 108.0 . . ?

loop_
_geom_bond_atom_site_label_1
_geom_bond_atom_site_label_2
_geom_bond_distance
_geom_bond_site_symmetry_2
_geom_bond_publ_flag
Cl C30 1.764(2) . ?
F1 C11 1.356(3) . ?
F2 C11 1.355(3) . ?
F3 C12 1.358(3) . ?
F4 C12 1.328(3) . ?
F5 C13 1.373(3) . ?
F6 C13 1.315(3) . ?
F7 C14 1.324(3) . ?
F8 C14 1.368(3) . ?
F9 C15 1.365(3) . ?
F10 C15 1.334(3) . ?
F11 C16 1.339(3) . ?
F12 C16 1.342(3) . ?
F13 C17 1.343(4) . ?
F14 C17 1.358(4) . ?
F15 C18 1.308(4) . ?
F16 C18 1.330(4) . ?
F17 C18 1.319(4) . ?
O1 C3 1.210(3) . ?
O2 C4 1.201(3) . ?
O3 C7 1.212(3) . ?
O4 C7 1.335(3) . ?
O4 C8 1.452(3) . ?
O5 C24 1.364(3) . ?
O5 C28 1.420(3) . ?
O6 C29 1.222(3) . ?
N1 C3 1.383(3) . ?
N1 C4 1.387(3) . ?
N1 C20 1.463(3) . ?
N2 C29 1.350(3) . ?
N2 C1 1.485(3) . ?
N2 C6 1.487(3) . ?
C1 C7 1.526(3) . ?
C1 C19 1.534(3) . ?
C1 C2 1.538(3) . ?
C2 C3 1.520(3) . ?
C2 C5 1.527(3) . ?
C2 H2A 1.0000 . ?
C4 C5 1.512(3) . ?
C5 C6 1.569(3) . ?
C5 H5A 1.0000 . ?
C6 C27 1.524(3) . ?
C6 H6A 1.0000 . ?
C8 C9 1.511(4) . ?
C8 H8A 0.9900 . ?
C8 H8B 0.9900 . ?
C9 C10 1.541(4) . ?
C9 H9A 0.9900 . ?
C9 H9B 0.9900 . ?
C10 C11 1.501(3) . ?
C10 H10A 0.9900 . ?
C10 H10B 0.9900 . ?
C11 C12 1.545(4) . ?
C12 C13 1.546(4) . ?
C13 C14 1.542(4) . ?
C14 C15 1.531(4) . ?
C15 C16 1.535(4) . ?
C16 C17 1.548(4) . ?
C17 C18 1.520(4) . ?
C19 H19A 0.9800 . ?
C19 H19B 0.9800 . ?
C19 H19C 0.9800 . ?
C20 C21 1.500(4) . ?
C20 H20A 0.9900 . ?
C20 H20B 0.9900 . ?
C21 H21A 0.9800 . ?
C21 H21B 0.9800 . ?
C21 H21C 0.9800 . ?
C22 C23 1.379(3) . ?
C22 C27 1.391(3) . ?
C22 H22A 0.9500 . ?
C23 C24 1.389(3) . ?
C23 H23A 0.9500 . ?
C24 C25 1.400(3) . ?
C25 C26 1.387(3) . ?
C25 H25A 0.9500 . ?
C26 C27 1.383(3) . ?
C26 H26A 0.9500 . ?
C28 H28A 0.9800 . ?
C28 H28B 0.9800 . ?
C28 H28C 0.9800 . ?
C29 C30 1.529(3) . ?
C30 H30A 0.9900 . ?
C30 H30B 0.9900 . ?
